data_7019850
loop_
_publ_author_name
'Boyle, Timothy J.'
'Doan, Thu Q.'
'Steele, Leigh Anna M.'
'Apblett, Christopher'
'Hoppe, Sarah M.'
'Hawthorne, Krista'
'Kalinich, Robin M.'
'Sigmund, Wolfgang M.'

_publ_section_title
;
 Tin(ii) amide/alkoxide coordination compounds for production of Sn-based
 nanowires for lithium ion battery anode materials.
;
_journal_issue 31
_journal_name_full 'Dalton transactions (Cambridge, England : 2003)'
_journal_page_first 9349
_journal_page_last 9364
_journal_paper_doi 10.1039/c2dt30772c
_journal_volume 41
_journal_year 2012
_chemical_formula_moiety 'C70 H70 O10 Sn5'
_chemical_formula_sum 'C70 H70 O10 Sn5'
_chemical_formula_weight 1664.71
_chemical_name_systematic
;
?
;
_space_group_IT_number 2
_symmetry_cell_setting triclinic
_symmetry_space_group_name_Hall '-P 1'
_symmetry_space_group_name_H-M 'P -1'
_atom_sites_solution_hydrogens geom
_atom_sites_solution_primary direct
_atom_sites_solution_secondary difmap
_audit_creation_method SHELXL-97
_cell_angle_alpha 99.731(2)
_cell_angle_beta 92.217(2)
_cell_angle_gamma 111.074(2)
_cell_formula_units_Z 2
_cell_length_a 11.166(2)
_cell_length_b 12.382(2)
_cell_length_c 26.605(5)
_cell_measurement_reflns_used 9995
_cell_measurement_temperature 188(2)
_cell_measurement_theta_max 25.34
_cell_measurement_theta_min 2.19
_cell_volume 3363.1(10)
_computing_cell_refinement 'Bruker SAINT'
_computing_data_collection 'Bruker APEX2'
_computing_data_reduction 'Bruker SAINT'
_computing_molecular_graphics 'Bruker SHELXTL'
_computing_publication_material 'Bruker SHELXTL'
_computing_structure_refinement 'SHELXL-97 (Sheldrick, 2008)'
_computing_structure_solution 'SHELXS-97 (Sheldrick, 2008)'
_diffrn_ambient_temperature 188(2)
_diffrn_measured_fraction_theta_full 0.988
_diffrn_measured_fraction_theta_max 0.988
_diffrn_measurement_device_type 'Bruker APEX-II CCD'
_diffrn_measurement_method '\f and \w scans'
_diffrn_radiation_monochromator graphite
_diffrn_radiation_source 'fine-focus sealed tube'
_diffrn_radiation_type MoK\a
_diffrn_radiation_wavelength 0.71073
_diffrn_reflns_av_R_equivalents 0.0184
_diffrn_reflns_av_sigmaI/netI 0.0285
_diffrn_reflns_limit_h_max 13
_diffrn_reflns_limit_h_min -13
_diffrn_reflns_limit_k_max 14
_diffrn_reflns_limit_k_min -14
_diffrn_reflns_limit_l_max 31
_diffrn_reflns_limit_l_min -32
_diffrn_reflns_number 24912
_diffrn_reflns_theta_full 25.35
_diffrn_reflns_theta_max 25.35
_diffrn_reflns_theta_min 1.56
_exptl_absorpt_coefficient_mu 1.887
_exptl_absorpt_correction_T_max 0.660
_exptl_absorpt_correction_T_min 0.420
_exptl_absorpt_correction_type empirical
_exptl_absorpt_process_details SADABS
_exptl_crystal_colour colourless
_exptl_crystal_density_diffrn 1.644
_exptl_crystal_density_meas ?
_exptl_crystal_density_method 'not measured'
_exptl_crystal_description Prism
_exptl_crystal_F_000 1640
_exptl_crystal_size_max 0.53
_exptl_crystal_size_mid 0.40
_exptl_crystal_size_min 0.22
_platon_squeeze_details
;
;
_refine_diff_density_max 2.676
_refine_diff_density_min -1.369
_refine_diff_density_rms 0.109
_refine_ls_extinction_method none
_refine_ls_goodness_of_fit_ref 1.047
_refine_ls_hydrogen_treatment constr
_refine_ls_matrix_type full
_refine_ls_number_parameters 716
_refine_ls_number_reflns 12167
_refine_ls_number_restraints 0
_refine_ls_restrained_S_all 1.047
_refine_ls_R_factor_all 0.0416
_refine_ls_R_factor_gt 0.0348
_refine_ls_shift/su_max 0.001
_refine_ls_shift/su_mean 0.000
_refine_ls_structure_factor_coef Fsqd
_refine_ls_weighting_details 'calc w=1/[\s^2^(Fo^2^)+(0.0377P)^2^+7.8821P] where P=(Fo^2^+2Fc^2^)/3'
_refine_ls_weighting_scheme calc
_refine_ls_wR_factor_gt 0.0839
_refine_ls_wR_factor_ref 0.0874
_reflns_number_gt 10471
_reflns_number_total 12167
_reflns_threshold_expression >2sigma(I)
_cod_data_source_file c2dt30772c.txt
_cod_data_source_block 11my231_0m
_cod_depositor_comments
;
The following automatic conversions were performed:

'_symmetry_cell_setting' value 'Triclinic' changed to 'triclinic'
according to /home/saulius/struct/CIF-dictionaries/cif_core.dic
dictionary named 'cif_core.dic' version 2.4.1 from 2010-06-29.

Automatic conversion script
Id: cif_fix_values 1891 2012-01-12 08:04:46Z andrius 

The following automatic conversions were performed:

'_exptl_crystal_density_meas' value 'not measured' was changed to '?'
- the value is perceived as not measured.

Automatic conversion script
Id: cif_fix_values 3008 2015-01-20 13:52:24Z robertas 
;
_cod_original_cell_volume 3363.0(11)
_cod_original_sg_symbol_Hall -P1
_cod_original_sg_symbol_H-M P-1
_cod_database_code 7019850

loop_
_symmetry_equiv_pos_as_xyz
'x, y, z'
'-x, -y, -z'

loop_
_atom_site_label
_atom_site_type_symbol
_atom_site_fract_x
_atom_site_fract_y
_atom_site_fract_z
_atom_site_U_iso_or_equiv
_atom_site_adp_type
_atom_site_occupancy
_atom_site_symmetry_multiplicity
_atom_site_calc_flag
_atom_site_refinement_flags
Sn1 Sn 0.16708(3) 0.08203(3) 0.488215(11) 0.03158(8) Uani 1 1 d .
Sn2 Sn 0.13886(3) 0.06648(3) 0.349017(11) 0.02962(8) Uani 1 1 d .
Sn3 Sn 0.44991(3) 0.14838(3) 0.296940(11) 0.03010(8) Uani 1 1 d .
Sn4 Sn 0.42451(3) 0.09199(3) 0.157125(11) 0.03039(8) Uani 1 1 d .
Sn5 Sn 0.62507(3) 0.09070(3) 0.053171(12) 0.04004(9) Uani 1 1 d .
O1 O 0.0120(3) -0.0852(3) 0.46778(11) 0.0339(7) Uani 1 1 d .
O2 O 0.2503(3) 0.0368(3) 0.40933(11) 0.0313(6) Uani 1 1 d .
O3 O 0.0993(3) 0.1495(3) 0.42975(11) 0.0343(7) Uani 1 1 d .
O4 O 0.2948(3) 0.2214(3) 0.34141(11) 0.0343(7) Uani 1 1 d .
O5 O 0.2612(3) 0.0141(3) 0.28216(11) 0.0319(6) Uani 1 1 d .
O6 O 0.4304(3) 0.2312(2) 0.23398(11) 0.0321(6) Uani 1 1 d .
O7 O 0.5049(3) 0.0562(3) 0.22393(10) 0.0334(7) Uani 1 1 d .
O8 O 0.5199(3) -0.0194(3) 0.10207(11) 0.0354(7) Uani 1 1 d .
O9 O 0.5994(3) 0.2037(3) 0.12980(11) 0.0380(7) Uani 1 1 d .
O10 O 0.4473(3) 0.0766(3) 0.01517(12) 0.0412(8) Uani 1 1 d .
C1 C -0.0068(3) -0.1734(2) 0.42519(10) 0.0380(11) Uani 1 1 d G
C2 C -0.0982(3) -0.1850(3) 0.38562(13) 0.0553(14) Uani 1 1 d G
H2 H -0.1423 -0.1318 0.3880 0.066 Uiso 1 1 calc R
C3 C -0.1252(3) -0.2745(3) 0.34262(11) 0.0673(17) Uani 1 1 d G
H3 H -0.1877 -0.2824 0.3156 0.081 Uiso 1 1 calc R
C4 C -0.0607(4) -0.3524(3) 0.33919(12) 0.0677(17) Uani 1 1 d G
H4 H -0.0791 -0.4135 0.3098 0.081 Uiso 1 1 calc R
C5 C 0.0308(3) -0.3408(3) 0.37876(14) 0.0577(15) Uani 1 1 d G
H5 H 0.0749 -0.3940 0.3764 0.069 Uiso 1 1 calc R
C6 C 0.0577(3) -0.2513(3) 0.42176(11) 0.0478(12) Uani 1 1 d G
C7 C 0.1612(6) -0.2341(5) 0.4621(2) 0.0561(14) Uani 1 1 d .
H7A H 0.1846 -0.3039 0.4575 0.084 Uiso 1 1 calc R
H7B H 0.1306 -0.2224 0.4959 0.084 Uiso 1 1 calc R
H7C H 0.2369 -0.1645 0.4597 0.084 Uiso 1 1 calc R
C8 C 0.3443(4) -0.0101(4) 0.40116(16) 0.0320(9) Uani 1 1 d .
C9 C 0.3172(5) -0.1128(4) 0.36504(18) 0.0401(11) Uani 1 1 d .
H9 H 0.2340 -0.1505 0.3463 0.048 Uiso 1 1 calc R
C10 C 0.4106(6) -0.1610(5) 0.3561(2) 0.0575(15) Uani 1 1 d .
H10 H 0.3914 -0.2315 0.3313 0.069 Uiso 1 1 calc R
C11 C 0.5316(6) -0.1068(6) 0.3831(2) 0.0648(17) Uani 1 1 d .
H11 H 0.5960 -0.1394 0.3771 0.078 Uiso 1 1 calc R
C12 C 0.5577(5) -0.0059(6) 0.4187(2) 0.0538(14) Uani 1 1 d .
H12 H 0.6411 0.0307 0.4372 0.065 Uiso 1 1 calc R
C13 C 0.4669(4) 0.0455(4) 0.42885(18) 0.0400(11) Uani 1 1 d .
C14 C 0.5044(5) 0.1573(5) 0.4689(2) 0.0513(13) Uani 1 1 d .
H14A H 0.4975 0.1374 0.5031 0.077 Uiso 1 1 calc R
H14B H 0.4466 0.1987 0.4632 0.077 Uiso 1 1 calc R
H14C H 0.5936 0.2082 0.4665 0.077 Uiso 1 1 calc R
C15 C 0.0200(4) 0.2116(4) 0.42733(16) 0.0328(10) Uani 1 1 d .
C16 C -0.1014(4) 0.1558(4) 0.39848(17) 0.0380(10) Uani 1 1 d .
H16 H -0.1313 0.0739 0.3839 0.046 Uiso 1 1 calc R
C17 C -0.1778(5) 0.2204(5) 0.39120(19) 0.0471(12) Uani 1 1 d .
H17 H -0.2603 0.1823 0.3719 0.057 Uiso 1 1 calc R
C18 C -0.1348(5) 0.3387(5) 0.4117(2) 0.0514(13) Uani 1 1 d .
H18 H -0.1855 0.3834 0.4056 0.062 Uiso 1 1 calc R
C19 C -0.0172(5) 0.3922(5) 0.44120(19) 0.0470(12) Uani 1 1 d .
H19 H 0.0113 0.4740 0.4556 0.056 Uiso 1 1 calc R
C20 C 0.0611(4) 0.3312(4) 0.45079(17) 0.0361(10) Uani 1 1 d .
C21 C 0.1846(5) 0.3895(4) 0.48610(18) 0.0448(12) Uani 1 1 d .
H21A H 0.2067 0.4751 0.4936 0.067 Uiso 1 1 calc R
H21B H 0.2541 0.3718 0.4696 0.067 Uiso 1 1 calc R
H21C H 0.1734 0.3597 0.5181 0.067 Uiso 1 1 calc R
C22 C 0.3362(4) 0.3355(4) 0.36828(16) 0.0333(10) Uani 1 1 d .
C23 C 0.4465(5) 0.3785(5) 0.40352(19) 0.0485(12) Uani 1 1 d .
H23 H 0.4884 0.3275 0.4108 0.058 Uiso 1 1 calc R
C24 C 0.4946(5) 0.4965(6) 0.4279(2) 0.0628(17) Uani 1 1 d .
H24 H 0.5697 0.5259 0.4519 0.075 Uiso 1 1 calc R
C25 C 0.4350(6) 0.5712(5) 0.4178(3) 0.0673(18) Uani 1 1 d .
H25 H 0.4690 0.6521 0.4340 0.081 Uiso 1 1 calc R
C26 C 0.3259(6) 0.5268(5) 0.3840(2) 0.0532(14) Uani 1 1 d .
H26 H 0.2843 0.5786 0.3775 0.064 Uiso 1 1 calc R
C27 C 0.2726(5) 0.4101(4) 0.35864(17) 0.0380(10) Uani 1 1 d .
C28 C 0.1534(5) 0.3650(5) 0.3217(2) 0.0486(13) Uani 1 1 d .
H28A H 0.0815 0.3127 0.3367 0.073 Uiso 1 1 calc R
H28B H 0.1678 0.3211 0.2898 0.073 Uiso 1 1 calc R
H28C H 0.1325 0.4316 0.3144 0.073 Uiso 1 1 calc R
C29 C 0.1853(4) -0.0262(4) 0.23562(16) 0.0343(10) Uani 1 1 d .
C30 C 0.1319(4) 0.0472(4) 0.21672(18) 0.0395(11) Uani 1 1 d .
H30 H 0.1477 0.1237 0.2361 0.047 Uiso 1 1 calc R
C31 C 0.0566(5) 0.0096(5) 0.1702(2) 0.0522(13) Uani 1 1 d .
H31 H 0.0207 0.0600 0.1576 0.063 Uiso 1 1 calc R
C32 C 0.0334(5) -0.1024(6) 0.1419(2) 0.0570(14) Uani 1 1 d .
H32 H -0.0166 -0.1284 0.1094 0.068 Uiso 1 1 calc R
C33 C 0.0832(5) -0.1753(5) 0.1612(2) 0.0511(13) Uani 1 1 d .
H33 H 0.0661 -0.2521 0.1418 0.061 Uiso 1 1 calc R
C34 C 0.1584(4) -0.1398(4) 0.20849(18) 0.0396(11) Uani 1 1 d .
C35 C 0.2062(6) -0.2239(5) 0.2298(2) 0.0543(14) Uani 1 1 d .
H35A H 0.2924 -0.1802 0.2483 0.081 Uiso 1 1 calc R
H35B H 0.2105 -0.2841 0.2016 0.081 Uiso 1 1 calc R
H35C H 0.1469 -0.2620 0.2533 0.081 Uiso 1 1 calc R
C36 C 0.4028(5) 0.3304(4) 0.23282(18) 0.0393(11) Uani 1 1 d .
C37 C 0.3038(5) 0.3251(5) 0.1985(2) 0.0515(13) Uani 1 1 d .
H37 H 0.2530 0.2521 0.1768 0.062 Uiso 1 1 calc R
C38 C 0.2781(7) 0.4260(7) 0.1956(3) 0.071(2) Uani 1 1 d .
H38 H 0.2101 0.4221 0.1719 0.085 Uiso 1 1 calc R
C39 C 0.3519(8) 0.5318(7) 0.2273(3) 0.081(2) Uani 1 1 d .
H39 H 0.3339 0.6007 0.2260 0.097 Uiso 1 1 calc R
C40 C 0.4504(8) 0.5370(5) 0.2605(3) 0.071(2) Uani 1 1 d .
H40 H 0.4996 0.6105 0.2822 0.085 Uiso 1 1 calc R
C41 C 0.4825(6) 0.4397(4) 0.2641(2) 0.0502(14) Uani 1 1 d .
C42 C 0.5990(6) 0.4513(5) 0.2968(2) 0.0613(16) Uani 1 1 d .
H42A H 0.6342 0.5299 0.3188 0.092 Uiso 1 1 calc R
H42B H 0.6642 0.4406 0.2749 0.092 Uiso 1 1 calc R
H42C H 0.5757 0.3911 0.3181 0.092 Uiso 1 1 calc R
C43 C 0.6001(5) 0.0124(4) 0.23305(17) 0.0371(10) Uani 1 1 d .
C44 C 0.5701(5) -0.1064(5) 0.22574(19) 0.0451(12) Uani 1 1 d .
H44 H 0.4841 -0.1587 0.2136 0.054 Uiso 1 1 calc R
C45 C 0.6636(6) -0.1524(5) 0.2358(2) 0.0520(13) Uani 1 1 d .
H45 H 0.6416 -0.2354 0.2309 0.062 Uiso 1 1 calc R
C46 C 0.7894(6) -0.0755(5) 0.2531(2) 0.0556(14) Uani 1 1 d .
H46 H 0.8542 -0.1056 0.2599 0.067 Uiso 1 1 calc R
C47 C 0.8198(5) 0.0441(5) 0.2604(2) 0.0496(13) Uani 1 1 d .
H47 H 0.9063 0.0957 0.2720 0.060 Uiso 1 1 calc R
C48 C 0.7279(5) 0.0922(4) 0.25142(18) 0.0405(11) Uani 1 1 d .
C49 C 0.7643(5) 0.2243(5) 0.2616(2) 0.0506(13) Uani 1 1 d .
H49A H 0.7405 0.2501 0.2953 0.076 Uiso 1 1 calc R
H49B H 0.7185 0.2455 0.2350 0.076 Uiso 1 1 calc R
H49C H 0.8576 0.2631 0.2610 0.076 Uiso 1 1 calc R
C50 C 0.4780(5) -0.1390(4) 0.09862(16) 0.0374(10) Uani 1 1 d .
C51 C 0.3472(6) -0.2053(5) 0.0928(2) 0.0531(14) Uani 1 1 d .
H51 H 0.2870 -0.1691 0.0876 0.064 Uiso 1 1 calc R
C52 C 0.3034(9) -0.3239(6) 0.0945(3) 0.086(2) Uani 1 1 d .
H52 H 0.2132 -0.3684 0.0914 0.103 Uiso 1 1 calc R
C53 C 0.3877(12) -0.3769(6) 0.1007(3) 0.101(3) Uani 1 1 d .
H53 H 0.3571 -0.4584 0.1021 0.121 Uiso 1 1 calc R
C54 C 0.5195(10) -0.3123(7) 0.1049(2) 0.084(3) Uani 1 1 d .
H54 H 0.5784 -0.3506 0.1086 0.101 Uiso 1 1 calc R
C55 C 0.5669(6) -0.1925(5) 0.10366(18) 0.0540(14) Uani 1 1 d .
C56 C 0.7095(7) -0.1221(7) 0.1093(2) 0.078(2) Uani 1 1 d .
H56A H 0.7338 -0.0937 0.0775 0.117 Uiso 1 1 calc R
H56B H 0.7567 -0.1721 0.1162 0.117 Uiso 1 1 calc R
H56C H 0.7311 -0.0545 0.1378 0.117 Uiso 1 1 calc R
C57 C 0.6777(9) 0.3198(8) 0.1482(3) 0.0942(11) Uani 1 1 d .
C58 C 0.8124(5) 0.3533(5) 0.1587(2) 0.0519(13) Uani 1 1 d .
C59 C 0.8854(6) 0.4717(6) 0.1787(2) 0.0681(17) Uani 1 1 d .
H59 H 0.9759 0.4947 0.1867 0.082 Uiso 1 1 calc R
C60 C 0.8329(7) 0.5555(6) 0.1872(2) 0.073(2) Uani 1 1 d .
H60 H 0.8855 0.6352 0.2015 0.087 Uiso 1 1 calc R
C61 C 0.7023(7) 0.5232(5) 0.1749(2) 0.0615(17) Uani 1 1 d .
H61 H 0.6648 0.5815 0.1800 0.074 Uiso 1 1 calc R
C62 C 0.6250(5) 0.4064(4) 0.15505(18) 0.0432(11) Uani 1 1 d .
H62 H 0.5352 0.3855 0.1461 0.052 Uiso 1 1 calc R
C63 C 0.8778(6) 0.2646(6) 0.1503(2) 0.0674(17) Uani 1 1 d .
H63A H 0.9021 0.2569 0.1153 0.101 Uiso 1 1 calc R
H63B H 0.8182 0.1879 0.1554 0.101 Uiso 1 1 calc R
H63C H 0.9553 0.2917 0.1748 0.101 Uiso 1 1 calc R
C64 C 0.3628(5) 0.1300(5) 0.02872(17) 0.0942(11) Uani 1 1 d G
C65 C 0.2392(6) 0.0590(4) 0.03655(17) 0.0942(11) Uani 1 1 d G
H65 H 0.2173 -0.0235 0.0339 0.113 Uiso 1 1 calc R
C66 C 0.1476(4) 0.1086(5) 0.04821(17) 0.0942(11) Uani 1 1 d G
H66 H 0.0632 0.0601 0.0536 0.113 Uiso 1 1 calc R
C67 C 0.1796(5) 0.2293(5) 0.05204(16) 0.0942(11) Uani 1 1 d G
H67 H 0.1170 0.2632 0.0600 0.113 Uiso 1 1 calc R
C68 C 0.3032(5) 0.3003(4) 0.04421(17) 0.0942(11) Uani 1 1 d G
H68 H 0.3251 0.3828 0.0468 0.113 Uiso 1 1 calc R
C69 C 0.3948(4) 0.2506(5) 0.03255(17) 0.0942(11) Uani 1 1 d G
C70 C 0.5184(11) 0.3214(8) 0.0255(3) 0.120(4) Uani 1 1 d .
H70A H 0.5210 0.4005 0.0236 0.180 Uiso 1 1 calc R
H70B H 0.5430 0.2870 -0.0065 0.180 Uiso 1 1 calc R
H70C H 0.5789 0.3266 0.0543 0.180 Uiso 1 1 calc R

loop_
_atom_site_aniso_label
_atom_site_aniso_U_11
_atom_site_aniso_U_22
_atom_site_aniso_U_33
_atom_site_aniso_U_23
_atom_site_aniso_U_13
_atom_site_aniso_U_12
Sn1 0.02681(15) 0.03867(17) 0.02691(15) 0.00552(12) 0.00267(11) 0.00981(13)
Sn2 0.02535(15) 0.03488(17) 0.02798(15) 0.00605(12) 0.00642(11) 0.01013(12)
Sn3 0.02706(15) 0.03679(17) 0.02608(15) 0.00639(12) 0.00472(11) 0.01115(12)
Sn4 0.03149(16) 0.03508(17) 0.02604(15) 0.00498(12) 0.00262(11) 0.01457(13)
Sn5 0.04045(18) 0.03865(19) 0.03675(18) 0.00543(14) 0.01275(14) 0.00968(15)
O1 0.0344(16) 0.0350(17) 0.0304(16) 0.0042(13) 0.0107(13) 0.0110(13)
O2 0.0272(15) 0.0407(17) 0.0302(15) 0.0090(13) 0.0070(12) 0.0161(13)
O3 0.0391(17) 0.0413(18) 0.0295(16) 0.0090(13) 0.0116(13) 0.0213(14)
O4 0.0375(17) 0.0282(16) 0.0361(17) 0.0062(13) 0.0146(13) 0.0097(13)
O5 0.0297(15) 0.0317(16) 0.0318(16) 0.0060(12) 0.0062(12) 0.0084(13)
O6 0.0361(16) 0.0291(16) 0.0327(16) 0.0079(12) 0.0082(13) 0.0128(13)
O7 0.0338(16) 0.0479(18) 0.0250(15) 0.0055(13) 0.0041(12) 0.0237(14)
O8 0.0438(18) 0.0316(17) 0.0311(16) 0.0049(13) 0.0085(13) 0.0146(14)
O9 0.0457(18) 0.0264(16) 0.0320(16) 0.0002(13) 0.0100(14) 0.0034(14)
O10 0.056(2) 0.0413(18) 0.0328(17) 0.0027(14) 0.0084(15) 0.0272(16)
C1 0.038(2) 0.031(2) 0.042(3) 0.0075(19) 0.019(2) 0.008(2)
C2 0.065(4) 0.045(3) 0.039(3) 0.004(2) 0.012(3) 0.002(3)
C3 0.055(4) 0.063(4) 0.058(4) 0.008(3) -0.009(3) -0.004(3)
C4 0.066(4) 0.048(3) 0.077(4) 0.001(3) 0.015(3) 0.012(3)
C5 0.054(3) 0.051(3) 0.050(3) -0.005(3) 0.016(3) 0.004(3)
C6 0.046(3) 0.045(3) 0.054(3) 0.016(2) 0.021(2) 0.014(2)
C7 0.063(4) 0.055(3) 0.052(3) 0.021(3) 0.019(3) 0.017(3)
C8 0.031(2) 0.039(2) 0.033(2) 0.0183(19) 0.0127(18) 0.0153(19)
C9 0.048(3) 0.040(3) 0.041(3) 0.016(2) 0.014(2) 0.022(2)
C10 0.083(4) 0.059(4) 0.050(3) 0.017(3) 0.026(3) 0.045(3)
C11 0.060(4) 0.094(5) 0.069(4) 0.030(4) 0.022(3) 0.054(4)
C12 0.038(3) 0.080(4) 0.058(3) 0.028(3) 0.012(2) 0.031(3)
C13 0.032(2) 0.051(3) 0.041(3) 0.022(2) 0.011(2) 0.014(2)
C14 0.036(3) 0.056(3) 0.054(3) 0.014(3) 0.000(2) 0.007(2)
C15 0.035(2) 0.040(3) 0.028(2) 0.0116(18) 0.0160(18) 0.016(2)
C16 0.035(2) 0.043(3) 0.036(2) 0.006(2) 0.0099(19) 0.015(2)
C17 0.040(3) 0.067(4) 0.043(3) 0.015(3) 0.009(2) 0.028(3)
C18 0.059(3) 0.068(4) 0.046(3) 0.014(3) 0.014(3) 0.043(3)
C19 0.064(3) 0.045(3) 0.041(3) 0.008(2) 0.020(2) 0.030(3)
C20 0.039(3) 0.041(3) 0.030(2) 0.0100(19) 0.0162(19) 0.016(2)
C21 0.045(3) 0.043(3) 0.037(3) 0.001(2) 0.008(2) 0.009(2)
C22 0.035(2) 0.036(2) 0.026(2) 0.0045(18) 0.0124(18) 0.0101(19)
C23 0.044(3) 0.060(3) 0.038(3) 0.006(2) 0.010(2) 0.017(3)
C24 0.043(3) 0.073(4) 0.043(3) -0.012(3) 0.005(2) -0.003(3)
C25 0.068(4) 0.037(3) 0.075(4) -0.012(3) 0.030(3) 0.002(3)
C26 0.069(4) 0.036(3) 0.055(3) 0.007(2) 0.027(3) 0.018(3)
C27 0.044(3) 0.035(3) 0.037(2) 0.0098(19) 0.018(2) 0.015(2)
C28 0.055(3) 0.059(3) 0.046(3) 0.017(2) 0.016(2) 0.033(3)
C29 0.026(2) 0.039(3) 0.032(2) 0.0039(19) 0.0076(18) 0.0056(19)
C30 0.037(3) 0.045(3) 0.039(3) 0.011(2) 0.011(2) 0.018(2)
C31 0.042(3) 0.070(4) 0.048(3) 0.014(3) 0.001(2) 0.025(3)
C32 0.042(3) 0.073(4) 0.047(3) 0.003(3) -0.002(2) 0.015(3)
C33 0.046(3) 0.047(3) 0.045(3) -0.005(2) 0.005(2) 0.004(2)
C34 0.034(2) 0.037(3) 0.041(3) 0.004(2) 0.011(2) 0.007(2)
C35 0.061(4) 0.042(3) 0.060(3) 0.005(3) 0.012(3) 0.022(3)
C36 0.046(3) 0.038(3) 0.042(3) 0.020(2) 0.027(2) 0.019(2)
C37 0.058(3) 0.056(3) 0.058(3) 0.031(3) 0.024(3) 0.031(3)
C38 0.077(4) 0.084(5) 0.090(5) 0.059(4) 0.042(4) 0.055(4)
C39 0.112(6) 0.064(5) 0.105(6) 0.049(4) 0.060(5) 0.058(5)
C40 0.105(5) 0.037(3) 0.080(5) 0.020(3) 0.053(4) 0.028(3)
C41 0.066(4) 0.035(3) 0.053(3) 0.017(2) 0.034(3) 0.016(3)
C42 0.072(4) 0.036(3) 0.056(3) 0.002(2) 0.017(3) -0.002(3)
C43 0.043(3) 0.049(3) 0.028(2) 0.008(2) 0.0073(19) 0.027(2)
C44 0.044(3) 0.050(3) 0.041(3) 0.007(2) 0.007(2) 0.017(2)
C45 0.063(4) 0.051(3) 0.052(3) 0.013(3) 0.012(3) 0.031(3)
C46 0.059(4) 0.073(4) 0.052(3) 0.018(3) 0.007(3) 0.042(3)
C47 0.040(3) 0.064(4) 0.049(3) 0.010(3) 0.003(2) 0.024(3)
C48 0.039(3) 0.052(3) 0.033(2) 0.009(2) 0.005(2) 0.020(2)
C49 0.046(3) 0.049(3) 0.053(3) 0.008(2) 0.006(2) 0.015(2)
C50 0.056(3) 0.034(2) 0.022(2) 0.0036(18) 0.008(2) 0.018(2)
C51 0.064(4) 0.041(3) 0.042(3) 0.001(2) 0.012(3) 0.009(3)
C52 0.115(6) 0.044(4) 0.061(4) -0.004(3) 0.024(4) -0.009(4)
C53 0.202(11) 0.037(4) 0.061(4) 0.011(3) 0.037(6) 0.037(6)
C54 0.172(9) 0.067(5) 0.041(3) 0.010(3) 0.010(4) 0.078(6)
C55 0.090(4) 0.059(3) 0.028(3) 0.005(2) 0.005(3) 0.047(3)
C56 0.087(5) 0.127(6) 0.048(4) 0.009(4) 0.000(3) 0.078(5)
C57 0.133(3) 0.133(3) 0.0464(14) -0.0004(16) -0.0007(17) 0.094(3)
C58 0.048(3) 0.055(3) 0.045(3) 0.005(2) 0.004(2) 0.012(3)
C59 0.057(4) 0.061(4) 0.061(4) -0.003(3) 0.006(3) -0.002(3)
C60 0.081(5) 0.046(4) 0.058(4) 0.000(3) 0.018(3) -0.012(3)
C61 0.101(5) 0.041(3) 0.044(3) 0.016(2) 0.026(3) 0.023(3)
C62 0.052(3) 0.043(3) 0.036(3) 0.013(2) 0.014(2) 0.016(2)
C63 0.053(4) 0.086(5) 0.061(4) 0.005(3) 0.002(3) 0.027(3)
C64 0.133(3) 0.133(3) 0.0464(14) -0.0004(16) -0.0007(17) 0.094(3)
C65 0.133(3) 0.133(3) 0.0464(14) -0.0004(16) -0.0007(17) 0.094(3)
C66 0.133(3) 0.133(3) 0.0464(14) -0.0004(16) -0.0007(17) 0.094(3)
C67 0.133(3) 0.133(3) 0.0464(14) -0.0004(16) -0.0007(17) 0.094(3)
C68 0.133(3) 0.133(3) 0.0464(14) -0.0004(16) -0.0007(17) 0.094(3)
C69 0.133(3) 0.133(3) 0.0464(14) -0.0004(16) -0.0007(17) 0.094(3)
C70 0.217(12) 0.118(7) 0.034(4) 0.004(4) -0.006(5) 0.081(8)

loop_
_atom_type_symbol
_atom_type_description
_atom_type_scat_dispersion_real
_atom_type_scat_dispersion_imag
_atom_type_scat_source
C C 0.0033 0.0016 'International Tables Vol C Tables 4.2.6.8 and 6.1.1.4'
H H 0.0000 0.0000 'International Tables Vol C Tables 4.2.6.8 and 6.1.1.4'
O O 0.0106 0.0060 'International Tables Vol C Tables 4.2.6.8 and 6.1.1.4'
Sn Sn -0.6537 1.4246 'International Tables Vol C Tables 4.2.6.8 and 6.1.1.4'

loop_
_geom_angle_atom_site_label_1
_geom_angle_atom_site_label_2
_geom_angle_atom_site_label_3
_geom_angle
_geom_angle_site_symmetry_1
_geom_angle_site_symmetry_3
O3 Sn1 O1 92.59(12) . .
O3 Sn1 O1 88.91(11) . 2_556
O1 Sn1 O1 69.94(12) . 2_556
O3 Sn1 O2 69.10(10) . .
O1 Sn1 O2 88.56(10) . .
O1 Sn1 O2 148.78(10) 2_556 .
O4 Sn2 O2 91.54(12) . .
O4 Sn2 O3 94.38(11) . .
O2 Sn2 O3 69.39(10) . .
O4 Sn2 O5 71.41(10) . .
O2 Sn2 O5 94.17(10) . .
O3 Sn2 O5 158.38(10) . .
O5 Sn3 O6 96.05(11) . .
O5 Sn3 O7 88.84(11) . .
O6 Sn3 O7 70.25(10) . .
O5 Sn3 O4 70.18(10) . .
O6 Sn3 O4 90.21(10) . .
O7 Sn3 O4 149.93(10) . .
O7 Sn4 O9 100.67(12) . .
O7 Sn4 O8 91.56(10) . .
O9 Sn4 O8 67.50(11) . .
O7 Sn4 O6 68.00(10) . .
O9 Sn4 O6 96.92(10) . .
O8 Sn4 O6 152.18(10) . .
O8 Sn5 O10 89.18(12) . .
O8 Sn5 O9 68.91(11) . .
O10 Sn5 O9 93.56(11) . .
O8 Sn5 O10 88.50(11) . 2_655
O10 Sn5 O10 70.43(13) . 2_655
O9 Sn5 O10 152.83(11) . 2_655
C1 O1 Sn1 128.2(2) . .
C1 O1 Sn1 119.0(2) . 2_556
Sn1 O1 Sn1 110.05(12) . 2_556
C8 O2 Sn2 124.0(2) . .
C8 O2 Sn1 128.0(2) . .
Sn2 O2 Sn1 107.77(11) . .
C15 O3 Sn1 134.7(2) . .
C15 O3 Sn2 113.8(2) . .
Sn1 O3 Sn2 110.35(12) . .
C22 O4 Sn2 131.7(2) . .
C22 O4 Sn3 119.7(2) . .
Sn2 O4 Sn3 104.74(11) . .
C29 O5 Sn3 125.8(2) . .
C29 O5 Sn2 109.9(2) . .
Sn3 O5 Sn2 106.17(11) . .
C36 O6 Sn3 130.6(3) . .
C36 O6 Sn4 122.8(3) . .
Sn3 O6 Sn4 105.67(11) . .
C43 O7 Sn4 134.2(2) . .
C43 O7 Sn3 114.0(2) . .
Sn4 O7 Sn3 110.27(12) . .
C50 O8 Sn5 131.4(3) . .
C50 O8 Sn4 119.4(3) . .
Sn5 O8 Sn4 107.14(12) . .
C57 O9 Sn4 130.3(4) . .
C57 O9 Sn5 123.5(4) . .
Sn4 O9 Sn5 105.94(12) . .
C64 O10 Sn5 131.5(3) . .
C64 O10 Sn5 117.6(3) . 2_655
Sn5 O10 Sn5 109.57(13) . 2_655
O1 C1 C2 117.1(2) . .
O1 C1 C6 122.9(2) . .
C2 C1 C6 120.0 . .
C3 C2 C1 120.0 . .
C3 C2 H2 120.0 . .
C1 C2 H2 120.0 . .
C4 C3 C2 120.0 . .
C4 C3 H3 120.0 . .
C2 C3 H3 120.0 . .
C3 C4 C5 120.0 . .
C3 C4 H4 120.0 . .
C5 C4 H4 120.0 . .
C6 C5 C4 120.0 . .
C6 C5 H5 120.0 . .
C4 C5 H5 120.0 . .
C5 C6 C1 120.0 . .
C5 C6 C7 119.9(3) . .
C1 C6 C7 120.0(3) . .
C6 C7 H7A 109.5 . .
C6 C7 H7B 109.5 . .
H7A C7 H7B 109.5 . .
C6 C7 H7C 109.5 . .
H7A C7 H7C 109.5 . .
H7B C7 H7C 109.5 . .
O2 C8 C9 119.6(4) . .
O2 C8 C13 120.6(4) . .
C9 C8 C13 119.9(4) . .
C8 C9 C10 120.4(5) . .
C8 C9 H9 119.8 . .
C10 C9 H9 119.8 . .
C11 C10 C9 120.1(5) . .
C11 C10 H10 120.0 . .
C9 C10 H10 120.0 . .
C12 C11 C10 119.3(5) . .
C12 C11 H11 120.4 . .
C10 C11 H11 120.4 . .
C11 C12 C13 122.5(5) . .
C11 C12 H12 118.7 . .
C13 C12 H12 118.7 . .
C12 C13 C8 117.8(5) . .
C12 C13 C14 118.8(5) . .
C8 C13 C14 123.3(4) . .
C13 C14 H14A 109.5 . .
C13 C14 H14B 109.5 . .
H14A C14 H14B 109.5 . .
C13 C14 H14C 109.5 . .
H14A C14 H14C 109.5 . .
H14B C14 H14C 109.5 . .
O3 C15 C16 119.0(4) . .
O3 C15 C20 121.1(4) . .
C16 C15 C20 119.8(4) . .
C17 C16 C15 120.0(5) . .
C17 C16 H16 120.0 . .
C15 C16 H16 120.0 . .
C18 C17 C16 120.4(5) . .
C18 C17 H17 119.8 . .
C16 C17 H17 119.8 . .
C17 C18 C19 119.3(5) . .
C17 C18 H18 120.3 . .
C19 C18 H18 120.3 . .
C18 C19 C20 122.6(5) . .
C18 C19 H19 118.7 . .
C20 C19 H19 118.7 . .
C19 C20 C15 117.8(5) . .
C19 C20 C21 121.6(5) . .
C15 C20 C21 120.6(4) . .
C20 C21 H21A 109.5 . .
C20 C21 H21B 109.5 . .
H21A C21 H21B 109.5 . .
C20 C21 H21C 109.5 . .
H21A C21 H21C 109.5 . .
H21B C21 H21C 109.5 . .
O4 C22 C23 119.3(4) . .
O4 C22 C27 120.5(4) . .
C23 C22 C27 120.1(4) . .
C24 C23 C22 119.6(5) . .
C24 C23 H23 120.2 . .
C22 C23 H23 120.2 . .
C25 C24 C23 120.8(6) . .
C25 C24 H24 119.6 . .
C23 C24 H24 119.6 . .
C26 C25 C24 118.7(5) . .
C26 C25 H25 120.7 . .
C24 C25 H25 120.7 . .
C25 C26 C27 123.4(6) . .
C25 C26 H26 118.3 . .
C27 C26 H26 118.3 . .
C26 C27 C22 117.4(5) . .
C26 C27 C28 121.8(5) . .
C22 C27 C28 120.8(4) . .
C27 C28 H28A 109.5 . .
C27 C28 H28B 109.5 . .
H28A C28 H28B 109.5 . .
C27 C28 H28C 109.5 . .
H28A C28 H28C 109.5 . .
H28B C28 H28C 109.5 . .
O5 C29 C34 120.6(4) . .
O5 C29 C30 119.4(4) . .
C34 C29 C30 120.0(4) . .
C31 C30 C29 120.6(5) . .
C31 C30 H30 119.7 . .
C29 C30 H30 119.7 . .
C30 C31 C32 119.6(5) . .
C30 C31 H31 120.2 . .
C32 C31 H31 120.2 . .
C33 C32 C31 119.6(5) . .
C33 C32 H32 120.2 . .
C31 C32 H32 120.2 . .
C32 C33 C34 121.8(5) . .
C32 C33 H33 119.1 . .
C34 C33 H33 119.1 . .
C29 C34 C33 118.3(5) . .
C29 C34 C35 121.1(4) . .
C33 C34 C35 120.6(5) . .
C34 C35 H35A 109.5 . .
C34 C35 H35B 109.5 . .
H35A C35 H35B 109.5 . .
C34 C35 H35C 109.5 . .
H35A C35 H35C 109.5 . .
H35B C35 H35C 109.5 . .
O6 C36 C37 119.9(5) . .
O6 C36 C41 119.7(5) . .
C37 C36 C41 120.3(5) . .
C36 C37 C38 120.5(6) . .
C36 C37 H37 119.8 . .
C38 C37 H37 119.8 . .
C39 C38 C37 119.6(7) . .
C39 C38 H38 120.2 . .
C37 C38 H38 120.2 . .
C40 C39 C38 119.8(6) . .
C40 C39 H39 120.1 . .
C38 C39 H39 120.1 . .
C39 C40 C41 123.1(7) . .
C39 C40 H40 118.5 . .
C41 C40 H40 118.5 . .
C40 C41 C36 116.7(6) . .
C40 C41 C42 121.5(6) . .
C36 C41 C42 121.6(5) . .
C41 C42 H42A 109.5 . .
C41 C42 H42B 109.5 . .
H42A C42 H42B 109.5 . .
C41 C42 H42C 109.5 . .
H42A C42 H42C 109.5 . .
H42B C42 H42C 109.5 . .
C44 C43 O7 120.0(4) . .
C44 C43 C48 120.5(4) . .
O7 C43 C48 119.5(4) . .
C43 C44 C45 121.0(5) . .
C43 C44 H44 119.5 . .
C45 C44 H44 119.5 . .
C46 C45 C44 119.2(5) . .
C46 C45 H45 120.4 . .
C44 C45 H45 120.4 . .
C47 C46 C45 119.9(5) . .
C47 C46 H46 120.1 . .
C45 C46 H46 120.1 . .
C46 C47 C48 122.1(5) . .
C46 C47 H47 119.0 . .
C48 C47 H47 119.0 . .
C47 C48 C43 117.4(5) . .
C47 C48 C49 120.4(5) . .
C43 C48 C49 122.2(4) . .
C48 C49 H49A 109.5 . .
C48 C49 H49B 109.5 . .
H49A C49 H49B 109.5 . .
C48 C49 H49C 109.5 . .
H49A C49 H49C 109.5 . .
H49B C49 H49C 109.5 . .
O8 C50 C51 119.8(4) . .
O8 C50 C55 119.9(5) . .
C51 C50 C55 120.2(5) . .
C52 C51 C50 120.4(7) . .
C52 C51 H51 119.8 . .
C50 C51 H51 119.8 . .
C53 C52 C51 120.4(8) . .
C53 C52 H52 119.8 . .
C51 C52 H52 119.8 . .
C52 C53 C54 119.9(7) . .
C52 C53 H53 120.0 . .
C54 C53 H53 120.0 . .
C53 C54 C55 121.1(7) . .
C53 C54 H54 119.4 . .
C55 C54 H54 119.4 . .
C50 C55 C54 117.9(7) . .
C50 C55 C56 121.0(5) . .
C54 C55 C56 121.1(6) . .
C55 C56 H56A 109.5 . .
C55 C56 H56B 109.5 . .
H56A C56 H56B 109.5 . .
C55 C56 H56C 109.5 . .
H56A C56 H56C 109.5 . .
H56B C56 H56C 109.5 . .
O9 C57 C62 120.0(7) . .
O9 C57 C58 120.9(6) . .
C62 C57 C58 119.0(8) . .
C59 C58 C57 118.0(6) . .
C59 C58 C63 119.8(6) . .
C57 C58 C63 122.2(6) . .
C60 C59 C58 122.8(6) . .
C60 C59 H59 118.6 . .
C58 C59 H59 118.6 . .
C59 C60 C61 119.0(6) . .
C59 C60 H60 120.5 . .
C61 C60 H60 120.5 . .
C60 C61 C62 120.5(6) . .
C60 C61 H61 119.7 . .
C62 C61 H61 119.7 . .
C57 C62 C61 120.5(6) . .
C57 C62 H62 119.7 . .
C61 C62 H62 119.7 . .
C58 C63 H63A 109.5 . .
C58 C63 H63B 109.5 . .
H63A C63 H63B 109.5 . .
C58 C63 H63C 109.5 . .
H63A C63 H63C 109.5 . .
H63B C63 H63C 109.5 . .
O10 C64 C65 117.8(4) . .
O10 C64 C69 122.1(4) . .
C65 C64 C69 120.0 . .
C66 C65 C64 120.0 . .
C66 C65 H65 120.0 . .
C64 C65 H65 120.0 . .
C67 C66 C65 120.0 . .
C67 C66 H66 120.0 . .
C65 C66 H66 120.0 . .
C68 C67 C66 120.0 . .
C68 C67 H67 120.0 . .
C66 C67 H67 120.0 . .
C67 C68 C69 120.0 . .
C67 C68 H68 120.0 . .
C69 C68 H68 120.0 . .
C70 C69 C68 120.1(5) . .
C70 C69 C64 119.8(5) . .
C68 C69 C64 120.0 . .
C69 C70 H70A 109.5 . .
C69 C70 H70B 109.5 . .
H70A C70 H70B 109.5 . .
C69 C70 H70C 109.5 . .
H70A C70 H70C 109.5 . .
H70B C70 H70C 109.5 . .

loop_
_geom_bond_atom_site_label_1
_geom_bond_atom_site_label_2
_geom_bond_distance
_geom_bond_site_symmetry_2
Sn1 O3 2.120(3) .
Sn1 O1 2.133(3) .
Sn1 O1 2.365(3) 2_556
Sn1 O2 2.389(3) .
Sn2 O4 2.123(3) .
Sn2 O2 2.152(3) .
Sn2 O3 2.349(3) .
Sn2 O5 2.426(3) .
Sn3 O5 2.134(3) .
Sn3 O6 2.149(3) .
Sn3 O7 2.302(3) .
Sn3 O4 2.478(3) .
Sn4 O7 2.142(3) .
Sn4 O9 2.182(3) .
Sn4 O8 2.383(3) .
Sn4 O6 2.423(3) .
Sn5 O8 2.121(3) .
Sn5 O10 2.128(3) .
Sn5 O9 2.359(3) .
Sn5 O10 2.379(3) 2_655
O1 C1 1.385(4) .
O1 Sn1 2.365(3) 2_556
O2 C8 1.378(5) .
O3 C15 1.372(5) .
O4 C22 1.373(5) .
O5 C29 1.381(5) .
O6 C36 1.374(5) .
O7 C43 1.387(5) .
O8 C50 1.368(5) .
O9 C57 1.377(10) .
O10 C64 1.361(4) .
O10 Sn5 2.379(3) 2_655
C1 C2 1.3900 .
C1 C6 1.3900 .
C2 C3 1.3900 .
C2 H2 0.9500 .
C3 C4 1.3900 .
C3 H3 0.9500 .
C4 C5 1.3900 .
C4 H4 0.9500 .
C5 C6 1.3900 .
C5 H5 0.9500 .
C6 C7 1.477(6) .
C7 H7A 0.9800 .
C7 H7B 0.9800 .
C7 H7C 0.9800 .
C8 C9 1.386(6) .
C8 C13 1.401(6) .
C9 C10 1.386(7) .
C9 H9 0.9500 .
C10 C11 1.379(9) .
C10 H10 0.9500 .
C11 C12 1.362(9) .
C11 H11 0.9500 .
C12 C13 1.390(7) .
C12 H12 0.9500 .
C13 C14 1.510(7) .
C14 H14A 0.9800 .
C14 H14B 0.9800 .
C14 H14C 0.9800 .
C15 C16 1.403(6) .
C15 C20 1.404(6) .
C16 C17 1.392(7) .
C16 H16 0.9500 .
C17 C18 1.370(8) .
C17 H17 0.9500 .
C18 C19 1.377(8) .
C18 H18 0.9500 .
C19 C20 1.387(7) .
C19 H19 0.9500 .
C20 C21 1.503(7) .
C21 H21A 0.9800 .
C21 H21B 0.9800 .
C21 H21C 0.9800 .
C22 C23 1.396(7) .
C22 C27 1.400(6) .
C23 C24 1.390(8) .
C23 H23 0.9500 .
C24 C25 1.372(9) .
C24 H24 0.9500 .
C25 C26 1.364(9) .
C25 H25 0.9500 .
C26 C27 1.384(7) .
C26 H26 0.9500 .
C27 C28 1.493(7) .
C28 H28A 0.9800 .
C28 H28B 0.9800 .
C28 H28C 0.9800 .
C29 C34 1.388(6) .
C29 C30 1.400(7) .
C30 C31 1.377(7) .
C30 H30 0.9500 .
C31 C32 1.390(8) .
C31 H31 0.9500 .
C32 C33 1.372(8) .
C32 H32 0.9500 .
C33 C34 1.395(7) .
C33 H33 0.9500 .
C34 C35 1.505(7) .
C35 H35A 0.9800 .
C35 H35B 0.9800 .
C35 H35C 0.9800 .
C36 C37 1.381(7) .
C36 C41 1.419(7) .
C37 C38 1.393(8) .
C37 H37 0.9500 .
C38 C39 1.379(11) .
C38 H38 0.9500 .
C39 C40 1.358(10) .
C39 H39 0.9500 .
C40 C41 1.392(8) .
C40 H40 0.9500 .
C41 C42 1.485(9) .
C42 H42A 0.9800 .
C42 H42B 0.9800 .
C42 H42C 0.9800 .
C43 C44 1.363(7) .
C43 C48 1.422(7) .
C44 C45 1.394(7) .
C44 H44 0.9500 .
C45 C46 1.390(8) .
C45 H45 0.9500 .
C46 C47 1.372(8) .
C46 H46 0.9500 .
C47 C48 1.390(7) .
C47 H47 0.9500 .
C48 C49 1.509(7) .
C49 H49A 0.9800 .
C49 H49B 0.9800 .
C49 H49C 0.9800 .
C50 C51 1.381(7) .
C50 C55 1.391(7) .
C51 C52 1.381(9) .
C51 H51 0.9500 .
C52 C53 1.346(12) .
C52 H52 0.9500 .
C53 C54 1.389(12) .
C53 H53 0.9500 .
C54 C55 1.392(9) .
C54 H54 0.9500 .
C55 C56 1.503(9) .
C56 H56A 0.9800 .
C56 H56B 0.9800 .
C56 H56C 0.9800 .
C57 C62 1.387(9) .
C57 C58 1.411(10) .
C58 C59 1.392(8) .
C58 C63 1.515(8) .
C59 C60 1.356(10) .
C59 H59 0.9500 .
C60 C61 1.377(9) .
C60 H60 0.9500 .
C61 C62 1.388(8) .
C61 H61 0.9500 .
C62 H62 0.9500 .
C63 H63A 0.9800 .
C63 H63B 0.9800 .
C63 H63C 0.9800 .
C64 C65 1.3900 .
C64 C69 1.3900 .
C65 C66 1.3900 .
C65 H65 0.9500 .
C66 C67 1.3900 .
C66 H66 0.9500 .
C67 C68 1.3900 .
C67 H67 0.9500 .
C68 C69 1.3900 .
C68 H68 0.9500 .
C69 C70 1.384(11) .
C70 H70A 0.9800 .
C70 H70B 0.9800 .
C70 H70C 0.9800 .

loop_
_platon_squeeze_void_nr
_platon_squeeze_void_average_x
_platon_squeeze_void_average_y
_platon_squeeze_void_average_z
_platon_squeeze_void_volume
_platon_squeeze_void_count_electrons
_platon_squeeze_void_content
1 0.000 0.500 0.000 260 48 ' '
2 0.137 0.566 0.280 16 1 ' '
3 0.863 0.434 0.720 16 1 ' '
